data_2000138
loop_
_publ_author_name
'Ciunik, Z.'
'Wolny, J. A.'
'Rudolf, M. F.'

_publ_section_title
;
 Structure of bis(1-ethyl-3-<i>p</i>-nitrophenyltriazene
 1-oxide)nickel(II)
;
_journal_issue 12
_journal_name_full 'Acta Crystallographica Section C'
_journal_page_first 2539
_journal_page_last 2541
_journal_paper_doi 10.1107/S0108270191006613
_journal_volume 47
_journal_year 1991
_chemical_formula_sum 'C16 H18 N8 Ni O6'
_chemical_formula_weight 477.08
_symmetry_cell_setting monoclinic
_symmetry_space_group_name_Hall '-P 2ybc'
_symmetry_space_group_name_H-M 'P 1 21/c 1'
_cell_angle_alpha 90
_cell_angle_beta 98.820(10)
_cell_angle_gamma 90
_cell_formula_units_Z 2
_cell_length_a 9.2000(10)
_cell_length_b 8.6580(10)
_cell_length_c 12.6540(10)
_cell_volume 996.02(18)
_diffrn_radiation_type Cu
_diffrn_radiation_wavelength 1.5418
_exptl_absorpt_coefficient_mu 1.726
_exptl_crystal_density_diffrn 1.591
_exptl_crystal_F_000 492
_cod_data_source_file ab0218.cif
_cod_data_source_block ab0218a
_cod_original_cell_volume 996.0(2)
_cod_original_formula_sum 'C16 H18 N8 Ni1 O6'
_cod_database_code 2000138

loop_
_atom_site_label
_atom_site_fract_x
_atom_site_fract_y
_atom_site_fract_z
_atom_site_U_iso_or_equiv
Ni .5000 .0 .5000 .0403(2)
O(1) .4829(2) .0038(2) .6420(2) .0525(6)
O(2) 1.1628(2) .2196(3) .2538(2) .0776(5)
O(3) 1.2289(3) .3837(3) .3796(2) .0998(7)
N(1) .6053(2) .0615(2) .69940(10) .0475(5)
N(2) .7130(2) .1024(2) .65530(10) .0454(4)
N(3) .6878(2) .0775(2) .54980(10) .0423(4)
N(4) 1.1486(2) .2781(2) .3390(2) .0605(5)
C(1) .8049(2) .1284(2) .4984(2) .0385(4)
C(2) .8963(2) .2488(3) .5409(2) .0481(5)
C(3) 1.0107(2) .2950(3) .4886(2) .0520(6)
C(4) 1.0313(2) .2262(2) .3954(2) .0487(5)
C(5) .9404(2) .1070(3) .3513(2) .0489(5)
C(6) .8280(2) .0573(3) .4040(2) .0469(5)
C(7) .6061(3) .0759(4) .8163(2) .0592(7)
C(8) .5640(4) -.0698(4) .8634(2) .0726(9)
H(2) .878(3) .298(3) .608(2) .042(6)
H(3) 1.063(3) .383(4) .508(2) .068(8)
H(5) .964(3) .059(3) .288(2) .049(6)
H(6) .757(4) -.021(3) .382(3) .064(9)
H(74) .545(4) .140(4) .831(3) .075(10)
H(72) .713(4) .118(4) .832(3) .086(10)
H(81) .564(4) -.074(4) .954(3) .082(9)
H(82) .633(5) -.145(5) .852(3) .098(12)
H(83) .462(3) -.094(3) .852(2) .062(7)

loop_
_geom_bond_atom_site_label_1
_geom_bond_atom_site_label_2
_geom_bond_distance
Ni O(1) 1.828(3)
Ni N(3) 1.871(2)
O(1) N(1) 1.340(3)
O(2) N(4) 1.216(4)
O(3) N(4) 1.237(3)
N(1) N(2) 1.260(3)
N(1) C(7) 1.483(3)
N(2) N(3) 1.337(2)
N(3) C(1) 1.412(3)
N(4) C(4) 1.453(3)
C(1) C(2) 1.394(3)
C(1) C(6) 1.389(4)
C(2) C(3) 1.385(3)
C(3) C(4) 1.360(4)
C(4) C(5) 1.390(3)
C(5) C(6) 1.382(3)
C(7) C(8) 1.472(5)
